data_4118630
loop_
_publ_author_name
'Jessie L. Brown'
'Skye Fortier'
'Richard A. Lewis'
'Guang Wu'
'Trevor W. Hayton'

_publ_section_title
;
 A Complete Family of Terminal Uranium Chalcogenides, [U(E)(N{SiMe3}2)3]-
 (E = O, S, Se, Te)
;
_journal_name_full 'Journal of the American Chemical Society'
_journal_page_first 15468
_journal_page_last 15475
_journal_paper_doi 10.1021/ja305712m
_journal_volume 134
_journal_year 2012
_chemical_formula_sum 'C37 H72 N3 P Se Si6 U'
_chemical_formula_weight 1075.48
_chemical_name_systematic
; 
 ? 
;
_space_group_IT_number 14
_symmetry_cell_setting monoclinic
_symmetry_space_group_name_Hall '-P 2ybc'
_symmetry_space_group_name_H-M 'P 1 21/c 1'
_atom_sites_solution_hydrogens geom
_atom_sites_solution_primary direct
_atom_sites_solution_secondary difmap
_audit_creation_method SHELXL-97
_cell_angle_alpha 90.00
_cell_angle_beta 99.525(2)
_cell_angle_gamma 90.00
_cell_formula_units_Z 4
_cell_length_a 16.9733(4)
_cell_length_b 12.0775(4)
_cell_length_c 24.2638(7)
_cell_measurement_temperature 100(2)
_cell_volume 4905.4(2)
_computing_structure_refinement 'SHELXL-97 (Sheldrick, 2008)'
_computing_structure_solution 'SHELXS-97 (Sheldrick, 2008)'
_diffrn_ambient_temperature 100(2)
_diffrn_measured_fraction_theta_full 0.988
_diffrn_measured_fraction_theta_max 0.988
_diffrn_measurement_device_type 'ccd area detector'
_diffrn_measurement_method 'omega scan'
_diffrn_radiation_monochromator graphite
_diffrn_radiation_source 'fine-focus sealed tube'
_diffrn_radiation_type MoK\a
_diffrn_radiation_wavelength 0.71073
_diffrn_reflns_av_R_equivalents 0.0405
_diffrn_reflns_av_sigmaI/netI 0.0614
_diffrn_reflns_limit_h_max 21
_diffrn_reflns_limit_h_min -20
_diffrn_reflns_limit_k_max 15
_diffrn_reflns_limit_k_min -8
_diffrn_reflns_limit_l_max 28
_diffrn_reflns_limit_l_min -31
_diffrn_reflns_number 22147
_diffrn_reflns_theta_full 27.10
_diffrn_reflns_theta_max 27.10
_diffrn_reflns_theta_min 1.70
_exptl_absorpt_coefficient_mu 4.257
_exptl_absorpt_correction_T_max 0.8153
_exptl_absorpt_correction_T_min 0.2808
_exptl_absorpt_correction_type multi-scan
_exptl_absorpt_process_details SADABS
_exptl_crystal_density_diffrn 1.456
_exptl_crystal_F_000 2160
_exptl_crystal_size_max 0.40
_exptl_crystal_size_mid 0.40
_exptl_crystal_size_min 0.05
_refine_diff_density_max 8.549
_refine_diff_density_min -5.217
_refine_diff_density_rms 0.203
_refine_ls_extinction_method none
_refine_ls_goodness_of_fit_ref 1.339
_refine_ls_hydrogen_treatment constr
_refine_ls_matrix_type full
_refine_ls_number_parameters 461
_refine_ls_number_reflns 10698
_refine_ls_number_restraints 0
_refine_ls_restrained_S_all 1.339
_refine_ls_R_factor_all 0.0710
_refine_ls_R_factor_gt 0.0555
_refine_ls_shift/su_max 0.002
_refine_ls_shift/su_mean 0.000
_refine_ls_structure_factor_coef Fsqd
_refine_ls_weighting_details 'calc w=1/[\s^2^(Fo^2^)+(0.0511P)^2^+10.0000P] where P=(Fo^2^+2Fc^2^)/3'
_refine_ls_weighting_scheme calc
_refine_ls_wR_factor_gt 0.1334
_refine_ls_wR_factor_ref 0.1399
_reflns_number_gt 8735
_reflns_number_total 10698
_reflns_threshold_expression >2sigma(I)
_cod_data_source_file ja305712m_si_002_2.cif
_cod_data_source_block Complex_3
_cod_database_code 4118630

loop_
_symmetry_equiv_pos_as_xyz
'x, y, z'
'-x, y+1/2, -z+1/2'
'-x, -y, -z'
'x, -y-1/2, z-1/2'

loop_
_atom_site_label
_atom_site_type_symbol
_atom_site_fract_x
_atom_site_fract_y
_atom_site_fract_z
_atom_site_U_iso_or_equiv
_atom_site_adp_type
_atom_site_occupancy
_atom_site_symmetry_multiplicity
_atom_site_calc_flag
_atom_site_refinement_flags
C1 C 0.3519(5) 0.5200(6) 0.5902(3) 0.0341(18) Uani 1 1 d .
H1A H 0.4104 0.5186 0.5953 0.051 Uiso 1 1 calc R
H1B H 0.3318 0.4452 0.5951 0.051 Uiso 1 1 calc R
H1C H 0.3348 0.5698 0.6179 0.051 Uiso 1 1 calc R
C2 C 0.2041(4) 0.5324(6) 0.5000(3) 0.0255(15) Uani 1 1 d .
H2A H 0.1733 0.5713 0.5248 0.038 Uiso 1 1 calc R
H2B H 0.1982 0.4523 0.5043 0.038 Uiso 1 1 calc R
H2C H 0.1842 0.5535 0.4612 0.038 Uiso 1 1 calc R
C3 C 0.3650(5) 0.4874(6) 0.4705(3) 0.0289(16) Uani 1 1 d .
H3A H 0.3462 0.5097 0.4317 0.043 Uiso 1 1 calc R
H3B H 0.3540 0.4085 0.4748 0.043 Uiso 1 1 calc R
H3C H 0.4226 0.5007 0.4800 0.043 Uiso 1 1 calc R
C4 C 0.3445(5) 0.9253(6) 0.4564(4) 0.037(2) Uani 1 1 d .
H4A H 0.2940 0.9531 0.4655 0.055 Uiso 1 1 calc R
H4B H 0.3534 0.9569 0.4208 0.055 Uiso 1 1 calc R
H4C H 0.3884 0.9468 0.4860 0.055 Uiso 1 1 calc R
C5 C 0.2593(5) 0.7320(7) 0.3920(3) 0.0306(17) Uani 1 1 d .
H5A H 0.2595 0.6517 0.3861 0.046 Uiso 1 1 calc R
H5B H 0.2682 0.7699 0.3579 0.046 Uiso 1 1 calc R
H5C H 0.2075 0.7545 0.4013 0.046 Uiso 1 1 calc R
C6 C 0.4349(4) 0.7296(6) 0.4270(3) 0.0264(15) Uani 1 1 d .
H6A H 0.4801 0.7453 0.4568 0.040 Uiso 1 1 calc R
H6B H 0.4409 0.7722 0.3936 0.040 Uiso 1 1 calc R
H6C H 0.4338 0.6504 0.4182 0.040 Uiso 1 1 calc R
C7 C 0.1321(4) 0.8847(6) 0.4954(3) 0.0236(14) Uani 1 1 d .
H7A H 0.1567 0.8954 0.4620 0.035 Uiso 1 1 calc R
H7B H 0.0738 0.8835 0.4848 0.035 Uiso 1 1 calc R
H7C H 0.1502 0.8143 0.5132 0.035 Uiso 1 1 calc R
C8 C 0.0945(4) 1.0030(6) 0.5988(3) 0.0270(15) Uani 1 1 d .
H8A H 0.0998 0.9333 0.6198 0.041 Uiso 1 1 calc R
H8B H 0.0390 1.0120 0.5802 0.041 Uiso 1 1 calc R
H8C H 0.1093 1.0649 0.6245 0.041 Uiso 1 1 calc R
C9 C 0.1358(5) 1.1313(6) 0.5028(3) 0.0284(16) Uani 1 1 d .
H9A H 0.1401 1.1954 0.5279 0.043 Uiso 1 1 calc R
H9B H 0.0811 1.1259 0.4824 0.043 Uiso 1 1 calc R
H9C H 0.1729 1.1401 0.4762 0.043 Uiso 1 1 calc R
C10 C 0.2696(5) 1.1900(6) 0.6492(3) 0.0332(18) Uani 1 1 d .
H10A H 0.2165 1.2162 0.6321 0.050 Uiso 1 1 calc R
H10B H 0.3037 1.2536 0.6618 0.050 Uiso 1 1 calc R
H10C H 0.2648 1.1424 0.6812 0.050 Uiso 1 1 calc R
C11 C 0.3278(5) 1.2040(6) 0.5375(3) 0.0311(17) Uani 1 1 d .
H11A H 0.3394 1.1607 0.5057 0.047 Uiso 1 1 calc R
H11B H 0.3720 1.2552 0.5498 0.047 Uiso 1 1 calc R
H11C H 0.2784 1.2462 0.5263 0.047 Uiso 1 1 calc R
C12 C 0.4193(4) 1.0704(6) 0.6293(3) 0.0301(16) Uani 1 1 d .
H12A H 0.4171 1.0164 0.6592 0.045 Uiso 1 1 calc R
H12B H 0.4477 1.1368 0.6450 0.045 Uiso 1 1 calc R
H12C H 0.4475 1.0379 0.6011 0.045 Uiso 1 1 calc R
C13 C 0.4950(5) 0.8457(6) 0.7810(3) 0.0259(15) Uani 1 1 d .
H13A H 0.5387 0.7928 0.7807 0.039 Uiso 1 1 calc R
H13B H 0.4812 0.8493 0.8186 0.039 Uiso 1 1 calc R
H13C H 0.5119 0.9191 0.7702 0.039 Uiso 1 1 calc R
C14 C 0.3788(4) 0.6587(5) 0.7533(3) 0.0218(14) Uani 1 1 d .
H14A H 0.3344 0.6287 0.7265 0.033 Uiso 1 1 calc R
H14B H 0.3630 0.6640 0.7902 0.033 Uiso 1 1 calc R
H14C H 0.4252 0.6096 0.7553 0.033 Uiso 1 1 calc R
C15 C 0.3235(4) 0.8985(6) 0.7382(3) 0.0259(15) Uani 1 1 d .
H15A H 0.3406 0.9742 0.7316 0.039 Uiso 1 1 calc R
H15B H 0.3112 0.8929 0.7762 0.039 Uiso 1 1 calc R
H15C H 0.2757 0.8804 0.7112 0.039 Uiso 1 1 calc R
C16 C 0.5595(5) 0.6383(6) 0.6761(3) 0.0325(17) Uani 1 1 d .
H16A H 0.5670 0.6404 0.7170 0.049 Uiso 1 1 calc R
H16B H 0.6111 0.6258 0.6640 0.049 Uiso 1 1 calc R
H16C H 0.5227 0.5782 0.6623 0.049 Uiso 1 1 calc R
C17 C 0.5936(4) 0.8801(6) 0.6737(3) 0.0237(15) Uani 1 1 d .
H17A H 0.5708 0.9540 0.6654 0.036 Uiso 1 1 calc R
H17B H 0.6403 0.8707 0.6553 0.036 Uiso 1 1 calc R
H17C H 0.6097 0.8719 0.7142 0.036 Uiso 1 1 calc R
C18 C 0.5160(5) 0.7695(7) 0.5707(3) 0.0278(16) Uani 1 1 d .
H18A H 0.4803 0.7104 0.5539 0.042 Uiso 1 1 calc R
H18B H 0.5701 0.7557 0.5632 0.042 Uiso 1 1 calc R
H18C H 0.4969 0.8409 0.5544 0.042 Uiso 1 1 calc R
C19 C 0.0966(4) 0.8411(5) 0.7401(3) 0.0195(13) Uani 1 1 d .
H19A H 0.1396 0.8681 0.7690 0.029 Uiso 1 1 calc R
H19B H 0.0630 0.9035 0.7248 0.029 Uiso 1 1 calc R
H19C H 0.1197 0.8056 0.7101 0.029 Uiso 1 1 calc R
C20 C 0.0971(4) 0.6251(5) 0.7945(2) 0.0131(12) Uani 1 1 d .
C21 C 0.0670(4) 0.5498(5) 0.8298(2) 0.0163(12) Uani 1 1 d .
H21 H 0.0166 0.5626 0.8408 0.020 Uiso 1 1 calc R
C22 C 0.1112(4) 0.4567(5) 0.8486(3) 0.0211(14) Uani 1 1 d .
H22 H 0.0915 0.4059 0.8729 0.025 Uiso 1 1 calc R
C23 C 0.1840(4) 0.4380(6) 0.8318(3) 0.0220(14) Uani 1 1 d .
H23 H 0.2146 0.3748 0.8452 0.026 Uiso 1 1 calc R
C24 C 0.2127(4) 0.5103(5) 0.7956(3) 0.0207(14) Uani 1 1 d .
H24 H 0.2622 0.4959 0.7837 0.025 Uiso 1 1 calc R
C25 C 0.1685(4) 0.6050(5) 0.7766(3) 0.0154(12) Uani 1 1 d .
H25 H 0.1878 0.6548 0.7516 0.018 Uiso 1 1 calc R
C26 C -0.0449(4) 0.6965(5) 0.7187(3) 0.0153(12) Uani 1 1 d .
C27 C -0.1167(4) 0.6677(6) 0.7350(3) 0.0240(15) Uani 1 1 d .
H27 H -0.1239 0.6759 0.7727 0.029 Uiso 1 1 calc R
C28 C -0.1783(5) 0.6261(6) 0.6946(4) 0.0324(17) Uani 1 1 d .
H28 H -0.2282 0.6073 0.7050 0.039 Uiso 1 1 calc R
C29 C -0.1674(5) 0.6124(7) 0.6406(4) 0.0359(19) Uani 1 1 d .
H29 H -0.2097 0.5844 0.6136 0.043 Uiso 1 1 calc R
C30 C -0.0948(5) 0.6392(7) 0.6250(3) 0.0352(18) Uani 1 1 d .
H30 H -0.0876 0.6289 0.5873 0.042 Uiso 1 1 calc R
C31 C -0.0326(5) 0.6810(6) 0.6638(3) 0.0262(15) Uani 1 1 d .
H31 H 0.0173 0.6987 0.6532 0.031 Uiso 1 1 calc R
C32 C -0.0009(4) 0.8092(5) 0.8266(3) 0.0159(12) Uani 1 1 d .
C33 C 0.0310(4) 0.7897(6) 0.8816(3) 0.0208(14) Uani 1 1 d .
H33 H 0.0722 0.7365 0.8910 0.025 Uiso 1 1 calc R
C34 C 0.0021(5) 0.8490(6) 0.9237(3) 0.0284(16) Uani 1 1 d .
H34 H 0.0237 0.8359 0.9618 0.034 Uiso 1 1 calc R
C35 C -0.0571(5) 0.9257(6) 0.9100(3) 0.0285(16) Uani 1 1 d .
H35 H -0.0759 0.9663 0.9388 0.034 Uiso 1 1 calc R
C36 C -0.0902(5) 0.9451(6) 0.8543(3) 0.0281(16) Uani 1 1 d .
H36 H -0.1322 0.9974 0.8453 0.034 Uiso 1 1 calc R
C37 C -0.0618(4) 0.8880(6) 0.8122(3) 0.0249(15) Uani 1 1 d .
H37 H -0.0831 0.9018 0.7742 0.030 Uiso 1 1 calc R
N1 N 0.3245(3) 0.7128(4) 0.5134(2) 0.0169(11) Uani 1 1 d .
N2 N 0.2616(3) 0.9899(4) 0.5751(2) 0.0157(11) Uani 1 1 d .
N3 N 0.4219(3) 0.7971(4) 0.6609(2) 0.0154(11) Uani 1 1 d .
P P 0.03740(10) 0.74327(12) 0.76999(6) 0.0133(3) Uani 1 1 d .
Se1 Se 0.19627(4) 0.71818(6) 0.62914(3) 0.02372(16) Uani 1 1 d .
Si1 Si 0.31133(11) 0.57066(15) 0.51839(7) 0.0185(4) Uani 1 1 d .
Si2 Si 0.34017(11) 0.76952(15) 0.45071(7) 0.0186(4) Uani 1 1 d .
Si3 Si 0.16157(11) 1.00048(15) 0.54537(7) 0.0191(4) Uani 1 1 d .
Si4 Si 0.31536(11) 1.10864(15) 0.59611(8) 0.0196(4) Uani 1 1 d .
Si5 Si 0.40539(11) 0.79944(14) 0.72999(7) 0.0160(4) Uani 1 1 d .
Si6 Si 0.51708(11) 0.77256(15) 0.64754(7) 0.0166(4) Uani 1 1 d .
U1 U 0.315280(15) 0.816808(19) 0.590537(9) 0.01798(9) Uani 1 1 d .

loop_
_atom_site_aniso_label
_atom_site_aniso_U_11
_atom_site_aniso_U_22
_atom_site_aniso_U_33
_atom_site_aniso_U_23
_atom_site_aniso_U_13
_atom_site_aniso_U_12
C1 0.046(5) 0.020(4) 0.036(4) -0.001(3) 0.004(4) -0.004(3)
C2 0.026(4) 0.026(4) 0.028(4) -0.003(3) 0.013(3) -0.009(3)
C3 0.041(5) 0.018(3) 0.030(4) -0.003(3) 0.013(3) 0.003(3)
C4 0.049(5) 0.025(4) 0.042(5) 0.011(3) 0.026(4) -0.002(4)
C5 0.027(4) 0.047(5) 0.018(3) 0.006(3) 0.006(3) 0.005(4)
C6 0.027(4) 0.033(4) 0.022(3) 0.001(3) 0.013(3) 0.001(3)
C7 0.018(4) 0.026(4) 0.025(3) -0.003(3) -0.002(3) 0.002(3)
C8 0.023(4) 0.032(4) 0.028(4) 0.000(3) 0.008(3) 0.005(3)
C9 0.032(4) 0.026(4) 0.026(4) 0.004(3) 0.003(3) 0.011(3)
C10 0.034(5) 0.024(4) 0.042(4) -0.011(3) 0.006(4) 0.002(3)
C11 0.032(4) 0.019(4) 0.043(4) 0.008(3) 0.011(4) -0.005(3)
C12 0.027(4) 0.019(3) 0.044(4) 0.007(3) 0.005(3) -0.006(3)
C13 0.031(4) 0.030(4) 0.015(3) -0.002(3) 0.001(3) -0.012(3)
C14 0.024(4) 0.022(3) 0.022(3) 0.004(3) 0.011(3) 0.000(3)
C15 0.030(4) 0.023(3) 0.027(4) -0.007(3) 0.011(3) -0.001(3)
C16 0.029(4) 0.026(4) 0.043(4) 0.003(3) 0.007(3) 0.007(3)
C17 0.014(3) 0.030(4) 0.028(4) -0.005(3) 0.007(3) -0.004(3)
C18 0.024(4) 0.039(4) 0.022(3) -0.004(3) 0.011(3) -0.009(3)
C19 0.021(4) 0.012(3) 0.026(3) 0.001(2) 0.006(3) -0.002(3)
C20 0.014(3) 0.011(3) 0.014(3) 0.000(2) 0.003(2) 0.001(2)
C21 0.016(3) 0.018(3) 0.016(3) 0.000(2) 0.007(2) -0.003(3)
C22 0.027(4) 0.017(3) 0.019(3) 0.004(2) 0.001(3) -0.001(3)
C23 0.017(3) 0.020(3) 0.028(3) 0.000(3) 0.000(3) 0.001(3)
C24 0.015(3) 0.016(3) 0.031(4) -0.001(3) 0.003(3) 0.003(3)
C25 0.014(3) 0.014(3) 0.019(3) -0.001(2) 0.006(2) -0.003(2)
C26 0.013(3) 0.011(3) 0.019(3) -0.004(2) -0.004(2) 0.004(2)
C27 0.020(4) 0.023(4) 0.028(4) 0.001(3) 0.001(3) 0.001(3)
C28 0.020(4) 0.024(4) 0.049(5) -0.001(3) -0.004(3) -0.003(3)
C29 0.026(4) 0.033(4) 0.044(5) -0.016(3) -0.010(3) -0.003(3)
C30 0.042(5) 0.036(4) 0.026(4) -0.015(3) 0.001(3) 0.001(4)
C31 0.025(4) 0.026(4) 0.027(4) -0.006(3) 0.004(3) 0.006(3)
C32 0.012(3) 0.016(3) 0.021(3) -0.003(2) 0.007(2) 0.000(2)
C33 0.017(3) 0.024(3) 0.023(3) -0.006(3) 0.007(3) 0.002(3)
C34 0.029(4) 0.031(4) 0.027(4) -0.007(3) 0.008(3) 0.003(3)
C35 0.032(4) 0.027(4) 0.033(4) -0.007(3) 0.021(3) -0.001(3)
C36 0.030(4) 0.017(3) 0.041(4) -0.002(3) 0.016(3) 0.005(3)
C37 0.024(4) 0.021(3) 0.030(4) 0.003(3) 0.007(3) 0.007(3)
N1 0.015(3) 0.017(3) 0.021(3) 0.002(2) 0.009(2) 0.000(2)
N2 0.014(3) 0.016(3) 0.018(3) 0.004(2) 0.005(2) 0.004(2)
N3 0.018(3) 0.016(3) 0.014(2) -0.0018(19) 0.006(2) -0.002(2)
P 0.0138(8) 0.0120(7) 0.0146(7) -0.0007(6) 0.0039(6) 0.0016(6)
Se1 0.0275(4) 0.0224(3) 0.0236(3) -0.0019(3) 0.0111(3) -0.0066(3)
Si1 0.0220(10) 0.0160(8) 0.0181(8) -0.0007(6) 0.0054(7) -0.0027(7)
Si2 0.0204(10) 0.0203(9) 0.0171(8) 0.0027(7) 0.0087(7) 0.0006(7)
Si3 0.0162(9) 0.0217(9) 0.0200(9) -0.0014(7) 0.0050(7) 0.0034(7)
Si4 0.0199(10) 0.0128(8) 0.0273(9) 0.0013(7) 0.0068(8) -0.0008(7)
Si5 0.0169(9) 0.0166(8) 0.0161(8) 0.0004(6) 0.0072(7) -0.0020(7)
Si6 0.0138(9) 0.0192(9) 0.0173(8) -0.0017(7) 0.0038(7) -0.0027(7)
U1 0.02057(15) 0.01653(13) 0.01613(13) -0.00263(9) 0.00095(9) 0.00445(10)

loop_
_atom_type_symbol
_atom_type_description
_atom_type_scat_dispersion_real
_atom_type_scat_dispersion_imag
_atom_type_scat_source
C C 0.0033 0.0016 'International Tables Vol C Tables 4.2.6.8 and 6.1.1.4'
H H 0.0000 0.0000 'International Tables Vol C Tables 4.2.6.8 and 6.1.1.4'
N N 0.0061 0.0033 'International Tables Vol C Tables 4.2.6.8 and 6.1.1.4'
Si Si 0.0817 0.0704 'International Tables Vol C Tables 4.2.6.8 and 6.1.1.4'
P P 0.1023 0.0942 'International Tables Vol C Tables 4.2.6.8 and 6.1.1.4'
Se Se -0.0929 2.2259 'International Tables Vol C Tables 4.2.6.8 and 6.1.1.4'
U U -9.6767 9.6646 'International Tables Vol C Tables 4.2.6.8 and 6.1.1.4'

loop_
_geom_angle_atom_site_label_1
_geom_angle_atom_site_label_2
_geom_angle_atom_site_label_3
_geom_angle
Si1 C1 H1A 109.5
Si1 C1 H1B 109.5
H1A C1 H1B 109.5
Si1 C1 H1C 109.5
H1A C1 H1C 109.5
H1B C1 H1C 109.5
Si1 C2 H2A 109.5
Si1 C2 H2B 109.5
H2A C2 H2B 109.5
Si1 C2 H2C 109.5
H2A C2 H2C 109.5
H2B C2 H2C 109.5
Si1 C3 H3A 109.5
Si1 C3 H3B 109.5
H3A C3 H3B 109.5
Si1 C3 H3C 109.5
H3A C3 H3C 109.5
H3B C3 H3C 109.5
Si2 C4 H4A 109.5
Si2 C4 H4B 109.5
H4A C4 H4B 109.5
Si2 C4 H4C 109.5
H4A C4 H4C 109.5
H4B C4 H4C 109.5
Si2 C5 H5A 109.5
Si2 C5 H5B 109.5
H5A C5 H5B 109.5
Si2 C5 H5C 109.5
H5A C5 H5C 109.5
H5B C5 H5C 109.5
Si2 C6 H6A 109.5
Si2 C6 H6B 109.5
H6A C6 H6B 109.5
Si2 C6 H6C 109.5
H6A C6 H6C 109.5
H6B C6 H6C 109.5
Si3 C7 H7A 109.5
Si3 C7 H7B 109.5
H7A C7 H7B 109.5
Si3 C7 H7C 109.5
H7A C7 H7C 109.5
H7B C7 H7C 109.5
Si3 C8 H8A 109.5
Si3 C8 H8B 109.5
H8A C8 H8B 109.5
Si3 C8 H8C 109.5
H8A C8 H8C 109.5
H8B C8 H8C 109.5
Si3 C9 H9A 109.5
Si3 C9 H9B 109.5
H9A C9 H9B 109.5
Si3 C9 H9C 109.5
H9A C9 H9C 109.5
H9B C9 H9C 109.5
Si4 C10 H10A 109.5
Si4 C10 H10B 109.5
H10A C10 H10B 109.5
Si4 C10 H10C 109.5
H10A C10 H10C 109.5
H10B C10 H10C 109.5
Si4 C11 H11A 109.5
Si4 C11 H11B 109.5
H11A C11 H11B 109.5
Si4 C11 H11C 109.5
H11A C11 H11C 109.5
H11B C11 H11C 109.5
Si4 C12 H12A 109.5
Si4 C12 H12B 109.5
H12A C12 H12B 109.5
Si4 C12 H12C 109.5
H12A C12 H12C 109.5
H12B C12 H12C 109.5
Si5 C13 H13A 109.5
Si5 C13 H13B 109.5
H13A C13 H13B 109.5
Si5 C13 H13C 109.5
H13A C13 H13C 109.5
H13B C13 H13C 109.5
Si5 C14 H14A 109.5
Si5 C14 H14B 109.5
H14A C14 H14B 109.5
Si5 C14 H14C 109.5
H14A C14 H14C 109.5
H14B C14 H14C 109.5
Si5 C15 H15A 109.5
Si5 C15 H15B 109.5
H15A C15 H15B 109.5
Si5 C15 H15C 109.5
H15A C15 H15C 109.5
H15B C15 H15C 109.5
Si6 C16 H16A 109.5
Si6 C16 H16B 109.5
H16A C16 H16B 109.5
Si6 C16 H16C 109.5
H16A C16 H16C 109.5
H16B C16 H16C 109.5
Si6 C17 H17A 109.5
Si6 C17 H17B 109.5
H17A C17 H17B 109.5
Si6 C17 H17C 109.5
H17A C17 H17C 109.5
H17B C17 H17C 109.5
Si6 C18 H18A 109.5
Si6 C18 H18B 109.5
H18A C18 H18B 109.5
Si6 C18 H18C 109.5
H18A C18 H18C 109.5
H18B C18 H18C 109.5
P C19 H19A 109.5
P C19 H19B 109.5
H19A C19 H19B 109.5
P C19 H19C 109.5
H19A C19 H19C 109.5
H19B C19 H19C 109.5
C25 C20 C21 120.4(6)
C25 C20 P 121.0(4)
C21 C20 P 118.4(5)
C22 C21 C20 119.7(6)
C22 C21 H21 120.2
C20 C21 H21 120.2
C23 C22 C21 119.8(6)
C23 C22 H22 120.1
C21 C22 H22 120.1
C24 C23 C22 120.6(6)
C24 C23 H23 119.7
C22 C23 H23 119.7
C23 C24 C25 120.0(6)
C23 C24 H24 120.0
C25 C24 H24 120.0
C20 C25 C24 119.4(6)
C20 C25 H25 120.3
C24 C25 H25 120.3
C27 C26 C31 121.1(6)
C27 C26 P 120.0(5)
C31 C26 P 118.7(5)
C26 C27 C28 118.7(7)
C26 C27 H27 120.6
C28 C27 H27 120.6
C29 C28 C27 120.7(7)
C29 C28 H28 119.7
C27 C28 H28 119.7
C28 C29 C30 120.2(7)
C28 C29 H29 119.9
C30 C29 H29 119.9
C29 C30 C31 120.7(7)
C29 C30 H30 119.7
C31 C30 H30 119.7
C30 C31 C26 118.6(7)
C30 C31 H31 120.7
C26 C31 H31 120.7
C33 C32 C37 120.7(6)
C33 C32 P 122.1(5)
C37 C32 P 117.0(5)
C32 C33 C34 119.5(7)
C32 C33 H33 120.3
C34 C33 H33 120.3
C35 C34 C33 120.0(7)
C35 C34 H34 120.0
C33 C34 H34 120.0
C34 C35 C36 120.8(6)
C34 C35 H35 119.6
C36 C35 H35 119.6
C37 C36 C35 119.8(7)
C37 C36 H36 120.1
C35 C36 H36 120.1
C36 C37 C32 119.1(7)
C36 C37 H37 120.4
C32 C37 H37 120.4
Si2 N1 Si1 119.5(3)
Si2 N1 U1 123.1(3)
Si1 N1 U1 117.4(3)
Si4 N2 Si3 119.6(3)
Si4 N2 U1 122.2(3)
Si3 N2 U1 118.1(3)
Si6 N3 Si5 119.2(3)
Si6 N3 U1 121.8(3)
Si5 N3 U1 118.9(3)
C19 P C20 109.7(3)
C19 P C32 108.4(3)
C20 P C32 110.8(3)
C19 P C26 110.6(3)
C20 P C26 108.1(3)
C32 P C26 109.2(3)
N1 Si1 C2 111.2(3)
N1 Si1 C1 110.8(3)
C2 Si1 C1 109.7(4)
N1 Si1 C3 113.8(3)
C2 Si1 C3 105.9(3)
C1 Si1 C3 105.1(4)
N1 Si2 C6 115.9(3)
N1 Si2 C5 112.0(3)
C6 Si2 C5 105.5(3)
N1 Si2 C4 109.9(3)
C6 Si2 C4 104.8(4)
C5 Si2 C4 108.3(4)
N2 Si3 C8 112.4(3)
N2 Si3 C7 110.7(3)
C8 Si3 C7 109.6(3)
N2 Si3 C9 114.1(3)
C8 Si3 C9 104.7(3)
C7 Si3 C9 104.9(3)
N2 Si4 C11 114.0(3)
N2 Si4 C12 109.6(3)
C11 Si4 C12 105.2(4)
N2 Si4 C10 112.1(3)
C11 Si4 C10 108.0(4)
C12 Si4 C10 107.5(4)
N3 Si5 C15 110.7(3)
N3 Si5 C14 111.2(3)
C15 Si5 C14 109.2(3)
N3 Si5 C13 113.3(3)
C15 Si5 C13 105.9(3)
C14 Si5 C13 106.3(3)
N3 Si6 C16 113.3(3)
N3 Si6 C18 109.7(3)
C16 Si6 C18 107.2(4)
N3 Si6 C17 115.8(3)
C16 Si6 C17 105.9(4)
C18 Si6 C17 104.2(3)
N1 U1 N3 113.73(19)
N1 U1 N2 116.68(19)
N3 U1 N2 117.52(19)
N1 U1 Se1 101.69(13)
N3 U1 Se1 104.17(13)
N2 U1 Se1 99.37(13)

loop_
_geom_bond_atom_site_label_1
_geom_bond_atom_site_label_2
_geom_bond_distance
C1 Si1 1.868(8)
C1 H1A 0.9800
C1 H1B 0.9800
C1 H1C 0.9800
C2 Si1 1.860(7)
C2 H2A 0.9800
C2 H2B 0.9800
C2 H2C 0.9800
C3 Si1 1.882(7)
C3 H3A 0.9800
C3 H3B 0.9800
C3 H3C 0.9800
C4 Si2 1.887(8)
C4 H4A 0.9800
C4 H4B 0.9800
C4 H4C 0.9800
C5 Si2 1.863(8)
C5 H5A 0.9800
C5 H5B 0.9800
C5 H5C 0.9800
C6 Si2 1.859(7)
C6 H6A 0.9800
C6 H6B 0.9800
C6 H6C 0.9800
C7 Si3 1.864(7)
C7 H7A 0.9800
C7 H7B 0.9800
C7 H7C 0.9800
C8 Si3 1.862(7)
C8 H8A 0.9800
C8 H8B 0.9800
C8 H8C 0.9800
C9 Si3 1.898(7)
C9 H9A 0.9800
C9 H9B 0.9800
C9 H9C 0.9800
C10 Si4 1.886(7)
C10 H10A 0.9800
C10 H10B 0.9800
C10 H10C 0.9800
C11 Si4 1.869(7)
C11 H11A 0.9800
C11 H11B 0.9800
C11 H11C 0.9800
C12 Si4 1.872(8)
C12 H12A 0.9800
C12 H12B 0.9800
C12 H12C 0.9800
C13 Si5 1.880(7)
C13 H13A 0.9800
C13 H13B 0.9800
C13 H13C 0.9800
C14 Si5 1.870(7)
C14 H14A 0.9800
C14 H14B 0.9800
C14 H14C 0.9800
C15 Si5 1.870(7)
C15 H15A 0.9800
C15 H15B 0.9800
C15 H15C 0.9800
C16 Si6 1.860(8)
C16 H16A 0.9800
C16 H16B 0.9800
C16 H16C 0.9800
C17 Si6 1.872(7)
C17 H17A 0.9800
C17 H17B 0.9800
C17 H17C 0.9800
C18 Si6 1.863(7)
C18 H18A 0.9800
C18 H18B 0.9800
C18 H18C 0.9800
C19 P 1.781(6)
C19 H19A 0.9800
C19 H19B 0.9800
C19 H19C 0.9800
C20 C25 1.376(8)
C20 C21 1.402(8)
C20 P 1.793(6)
C21 C22 1.386(9)
C21 H21 0.9500
C22 C23 1.382(10)
C22 H22 0.9500
C23 C24 1.382(9)
C23 H23 0.9500
C24 C25 1.402(9)
C24 H24 0.9500
C25 H25 0.9500
C26 C27 1.385(10)
C26 C31 1.395(9)
C26 P 1.802(6)
C27 C28 1.402(10)
C27 H27 0.9500
C28 C29 1.363(12)
C28 H28 0.9500
C29 C30 1.387(12)
C29 H29 0.9500
C30 C31 1.388(11)
C30 H30 0.9500
C31 H31 0.9500
C32 C33 1.376(9)
C32 C37 1.405(9)
C32 P 1.799(6)
C33 C34 1.400(9)
C33 H33 0.9500
C34 C35 1.367(11)
C34 H34 0.9500
C35 C36 1.394(11)
C35 H35 0.9500
C36 C37 1.385(10)
C36 H36 0.9500
C37 H37 0.9500
N1 Si2 1.729(5)
N1 Si1 1.738(5)
N1 U1 2.280(5)
N2 Si4 1.730(6)
N2 Si3 1.736(6)
N2 U1 2.287(5)
N3 Si6 1.726(6)
N3 Si5 1.744(5)
N3 U1 2.286(6)
Se1 U1 2.6463(7)

loop_
_geom_torsion_atom_site_label_1
_geom_torsion_atom_site_label_2
_geom_torsion_atom_site_label_3
_geom_torsion_atom_site_label_4
_geom_torsion
C25 C20 C21 C22 2.6(9)
P C20 C21 C22 178.8(5)
C20 C21 C22 C23 -0.9(10)
C21 C22 C23 C24 -1.1(10)
C22 C23 C24 C25 1.3(10)
C21 C20 C25 C24 -2.3(9)
P C20 C25 C24 -178.5(5)
C23 C24 C25 C20 0.4(10)
C31 C26 C27 C28 -2.4(10)
P C26 C27 C28 -176.7(5)
C26 C27 C28 C29 1.2(11)
C27 C28 C29 C30 0.2(12)
C28 C29 C30 C31 -0.5(13)
C29 C30 C31 C26 -0.7(12)
C27 C26 C31 C30 2.1(10)
P C26 C31 C30 176.5(6)
C37 C32 C33 C34 0.2(10)
P C32 C33 C34 175.8(5)
C32 C33 C34 C35 -0.2(11)
C33 C34 C35 C36 0.8(11)
C34 C35 C36 C37 -1.5(11)
C35 C36 C37 C32 1.5(11)
C33 C32 C37 C36 -0.9(10)
P C32 C37 C36 -176.7(5)
C25 C20 P C19 -17.2(6)
C21 C20 P C19 166.6(5)
C25 C20 P C32 -136.9(5)
C21 C20 P C32 46.9(6)
C25 C20 P C26 103.5(6)
C21 C20 P C26 -72.8(5)
C33 C32 P C19 -103.1(6)
C37 C32 P C19 72.6(6)
C33 C32 P C20 17.3(7)
C37 C32 P C20 -167.0(5)
C33 C32 P C26 136.3(6)
C37 C32 P C26 -48.0(6)
C27 C26 P C19 -148.1(5)
C31 C26 P C19 37.4(6)
C27 C26 P C20 91.7(5)
C31 C26 P C20 -82.7(5)
C27 C26 P C32 -28.9(6)
C31 C26 P C32 156.7(5)
Si2 N1 Si1 C2 -89.7(4)
U1 N1 Si1 C2 87.9(4)
Si2 N1 Si1 C1 147.9(4)
U1 N1 Si1 C1 -34.4(4)
Si2 N1 Si1 C3 29.7(5)
U1 N1 Si1 C3 -152.6(3)
Si1 N1 Si2 C6 -65.8(5)
U1 N1 Si2 C6 116.7(4)
Si1 N1 Si2 C5 55.3(5)
U1 N1 Si2 C5 -122.2(4)
Si1 N1 Si2 C4 175.7(4)
U1 N1 Si2 C4 -1.8(5)
Si4 N2 Si3 C8 -86.3(4)
U1 N2 Si3 C8 89.6(4)
Si4 N2 Si3 C7 150.8(3)
U1 N2 Si3 C7 -33.3(4)
Si4 N2 Si3 C9 32.7(4)
U1 N2 Si3 C9 -151.4(3)
Si3 N2 Si4 C11 -64.9(4)
U1 N2 Si4 C11 119.4(4)
Si3 N2 Si4 C12 177.4(3)
U1 N2 Si4 C12 1.7(4)
Si3 N2 Si4 C10 58.2(4)
U1 N2 Si4 C10 -117.5(4)
Si6 N3 Si5 C15 148.1(3)
U1 N3 Si5 C15 -35.4(4)
Si6 N3 Si5 C14 -90.3(4)
U1 N3 Si5 C14 86.1(4)
Si6 N3 Si5 C13 29.3(5)
U1 N3 Si5 C13 -154.2(3)
Si5 N3 Si6 C16 58.1(5)
U1 N3 Si6 C16 -118.3(4)
Si5 N3 Si6 C18 177.8(4)
U1 N3 Si6 C18 1.5(4)
Si5 N3 Si6 C17 -64.6(4)
U1 N3 Si6 C17 119.0(3)
Si2 N1 U1 N3 -109.9(3)
Si1 N1 U1 N3 72.5(3)
Si2 N1 U1 N2 31.8(4)
Si1 N1 U1 N2 -145.7(3)
Si2 N1 U1 Se1 138.7(3)
Si1 N1 U1 Se1 -38.8(3)
Si6 N3 U1 N1 32.6(4)
Si5 N3 U1 N1 -143.7(3)
Si6 N3 U1 N2 -108.8(3)
Si5 N3 U1 N2 74.8(3)
Si6 N3 U1 Se1 142.5(3)
Si5 N3 U1 Se1 -33.9(3)
Si4 N2 U1 N1 -117.9(3)
Si3 N2 U1 N1 66.3(3)
Si4 N2 U1 N3 22.4(4)
Si3 N2 U1 N3 -153.4(2)
Si4 N2 U1 Se1 133.8(3)
Si3 N2 U1 Se1 -41.9(3)
